data_7232328
loop_
_publ_author_name
'Jones, Charlotte L.'
'Skelton, Jonathan M.'
'Parker, Stephen C.'
'Raithby, Paul R.'
'Walsh, Aron'
'Wilson, Chick C.'
'Thomas, Lynne H.'

_publ_section_title
;
 Living in the salt-cocrystal continuum: indecisive organic complexes with
 thermochromic behaviour
;
_journal_issue 10
_journal_name_full CrystEngComm
_journal_page_first 1626
_journal_paper_doi 10.1039/C8CE02066C
_journal_volume 21
_journal_year 2019
_chemical_formula_moiety 'C7N1Br1H9 1+, C7N2O6H3 1-'
_chemical_formula_sum 'C14 H12 Br N3 O6'
_chemical_formula_weight 398.18
_chemical_name_systematic '4-bromo-2-methylanilinium 3,5-dinitrobenzoate'
_space_group_crystal_system monoclinic
_space_group_IT_number 4
_space_group_name_Hall 'P 2yb'
_space_group_name_H-M_alt 'P 1 21 1'
_symmetry_space_group_name_Hall 'P 2yb'
_symmetry_space_group_name_H-M 'P 1 21 1'
_atom_sites_solution_hydrogens mixed
_audit_creation_method SHELXL-2014/7
_audit_update_record
;
2017-06-16 deposited with the CCDC.
2019-02-07 downloaded from the CCDC.
;
_cell_angle_alpha 90
_cell_angle_beta 107.035(4)
_cell_angle_gamma 90
_cell_formula_units_Z 2
_cell_length_a 10.4081(4)
_cell_length_b 5.8338(2)
_cell_length_c 13.2672(5)
_cell_measurement_reflns_used 3371
_cell_measurement_temperature 150.2(3)
_cell_measurement_theta_max 28.1620
_cell_measurement_theta_min 3.8350
_cell_volume 770.22(5)
_computing_structure_refinement 'SHELXL-2014/7 (Sheldrick, 2014)'
_diffrn_ambient_temperature 150.2(3)
_diffrn_measured_fraction_theta_full 0.998
_diffrn_measured_fraction_theta_max 0.914
_diffrn_measurement_device_type 'Gemini ultra'
_diffrn_radiation_type MoK\a
_diffrn_radiation_wavelength 0.71073
_diffrn_reflns_av_R_equivalents 0.0361
_diffrn_reflns_av_unetI/netI 0.0608
_diffrn_reflns_Laue_measured_fraction_full 0.998
_diffrn_reflns_Laue_measured_fraction_max 0.914
_diffrn_reflns_limit_h_max 14
_diffrn_reflns_limit_h_min -13
_diffrn_reflns_limit_k_max 7
_diffrn_reflns_limit_k_min -7
_diffrn_reflns_limit_l_max 18
_diffrn_reflns_limit_l_min -17
_diffrn_reflns_number 7649
_diffrn_reflns_point_group_measured_fraction_full 0.988
_diffrn_reflns_point_group_measured_fraction_max 0.842
_diffrn_reflns_theta_full 25.242
_diffrn_reflns_theta_max 29.514
_diffrn_reflns_theta_min 2.949
_exptl_absorpt_coefficient_mu 2.706
_exptl_absorpt_correction_T_max 1.00000
_exptl_absorpt_correction_T_min 0.94588
_exptl_absorpt_correction_type multi-scan
_exptl_absorpt_process_details
;
CrysAlisPro, Agilent Technologies,
Version 1.171.37.31 (release 14-01-2014 CrysAlis171 .NET)
(compiled Jan 14 2014,18:38:05)
Empirical absorption correction using spherical harmonics,
 implemented in SCALE3 ABSPACK scaling algorithm.
;
_exptl_crystal_colour colourless
_exptl_crystal_density_diffrn 1.717
_exptl_crystal_description block
_exptl_crystal_F_000 400
_exptl_crystal_recrystallization_method 'Re-crystallisation from solvent: methanol'
_exptl_crystal_size_max 0.2
_exptl_crystal_size_mid 0.2
_exptl_crystal_size_min 0.2
_refine_diff_density_max 0.405
_refine_diff_density_min -0.376
_refine_diff_density_rms 0.078
_refine_ls_abs_structure_details
;
 Flack x determined using 1096 quotients [(I+)-(I-)]/[(I+)+(I-)]
 (Parsons, Flack and Wagner, Acta Cryst. B69 (2013) 249-259).
;
_refine_ls_abs_structure_Flack 0.003(7)
_refine_ls_extinction_method none
_refine_ls_goodness_of_fit_ref 1.033
_refine_ls_hydrogen_treatment mixed
_refine_ls_matrix_type full
_refine_ls_number_parameters 230
_refine_ls_number_reflns 3622
_refine_ls_number_restraints 1
_refine_ls_restrained_S_all 1.033
_refine_ls_R_factor_all 0.0488
_refine_ls_R_factor_gt 0.0385
_refine_ls_shift/su_max 0.000
_refine_ls_shift/su_mean 0.000
_refine_ls_structure_factor_coef Fsqd
_refine_ls_weighting_details 'w=1/[\s^2^(Fo^2^)+(0.0175P)^2^] where P=(Fo^2^+2Fc^2^)/3'
_refine_ls_weighting_scheme calc
_refine_ls_wR_factor_gt 0.0565
_refine_ls_wR_factor_ref 0.0613
_reflns_Friedel_coverage 0.685
_reflns_Friedel_fraction_full 0.976
_reflns_Friedel_fraction_max 0.755
_reflns_number_gt 3192
_reflns_number_total 3622
_reflns_threshold_expression 'I > 2\s(I)'
_cod_data_source_file c8ce02066c2.cif
_cod_data_source_block 4Br2MA_35DNBA_22
_cod_depositor_comments 'Adding full bibliography for 7232328--7232334.cif.'
_cod_original_cell_volume 770.23(5)
_cod_database_code 7232328
_shelx_shelxl_version_number 2014/7
_shelx_space_group_comment
;
The symmetry employed for this shelxl refinement is uniquely defined
by the following loop, which should always be used as a source of
symmetry information in preference to the above space-group names.
They are only intended as comments.
;

loop_
_space_group_symop_operation_xyz
'x, y, z'
'-x, y+1/2, -z'

loop_
_atom_site_label
_atom_site_type_symbol
_atom_site_fract_x
_atom_site_fract_y
_atom_site_fract_z
_atom_site_U_iso_or_equiv
_atom_site_adp_type
_atom_site_occupancy
_atom_site_site_symmetry_order
_atom_site_calc_flag
_atom_site_refinement_flags_posn
_atom_site_refinement_flags_adp
Br1 Br -0.21146(4) 0.76590(9) 0.80023(3) 0.03070(12) Uani 1 1 d . .
C1 C 0.2115(4) 1.0926(6) 0.9076(3) 0.0171(9) Uani 1 1 d . .
C2 C 0.1888(4) 0.8967(6) 0.9591(3) 0.0182(8) Uani 1 1 d . .
C3 C 0.0602(4) 0.8033(8) 0.9270(3) 0.0215(10) Uani 1 1 d . .
H3 H 0.0412 0.6710 0.9590 0.026 Uiso 1 1 calc R U
C4 C -0.0394(4) 0.9064(7) 0.8477(3) 0.0209(9) Uani 1 1 d . .
C5 C -0.0173(4) 1.1056(7) 0.8012(3) 0.0257(10) Uani 1 1 d . .
H5 H -0.0871 1.1775 0.7509 0.031 Uiso 1 1 calc R U
C6 C 0.1109(4) 1.1989(7) 0.8302(3) 0.0245(10) Uani 1 1 d . .
H6 H 0.1288 1.3315 0.7979 0.029 Uiso 1 1 calc R U
C7 C 0.2982(4) 0.7815(10) 1.0442(3) 0.0282(9) Uani 1 1 d . .
H7A H 0.3565 0.6989 1.0128 0.042 Uiso 1 1 calc R U
H7B H 0.2588 0.6769 1.0825 0.042 Uiso 1 1 calc R U
H7C H 0.3492 0.8953 1.0915 0.042 Uiso 1 1 calc R U
N1 N 0.3485(4) 1.1826(7) 0.9309(3) 0.0186(8) Uani 1 1 d . .
C8 C 0.4023(4) 0.7253(7) 0.7976(3) 0.0192(10) Uani 1 1 d . .
O1 O 0.4845(3) 0.8173(4) 0.8771(2) 0.0219(7) Uani 1 1 d . .
O2 O 0.3555(3) 0.5273(5) 0.7934(2) 0.0267(7) Uani 1 1 d . .
C9 C 0.3570(4) 0.8709(6) 0.6989(3) 0.0157(8) Uani 1 1 d . .
C10 C 0.2439(4) 0.8098(7) 0.6177(3) 0.0194(10) Uani 1 1 d . .
H10 H 0.1949 0.6791 0.6225 0.023 Uiso 1 1 calc R U
C11 C 0.2062(4) 0.9490(6) 0.5294(3) 0.0178(9) Uani 1 1 d . .
C12 C 0.2744(4) 1.1427(6) 0.5171(3) 0.0191(9) Uani 1 1 d . .
H12 H 0.2463 1.2334 0.4570 0.023 Uiso 1 1 calc R U
C13 C 0.3877(4) 1.1959(6) 0.5992(3) 0.0176(9) Uani 1 1 d . .
C14 C 0.4299(4) 1.0633(6) 0.6889(3) 0.0180(9) Uani 1 1 d . .
H14 H 0.5068 1.1030 0.7423 0.022 Uiso 1 1 calc R U
N2 N 0.0869(4) 0.8852(7) 0.4425(3) 0.0265(9) Uani 1 1 d . .
O3 O 0.0381(4) 0.6959(7) 0.4451(3) 0.0468(12) Uani 1 1 d . .
O4 O 0.0444(3) 1.0238(5) 0.3708(2) 0.0334(8) Uani 1 1 d . .
N3 N 0.4647(4) 1.3995(6) 0.5883(3) 0.0238(8) Uani 1 1 d . .
O5 O 0.4179(3) 1.5254(5) 0.5129(2) 0.0307(7) Uani 1 1 d . .
O6 O 0.5724(3) 1.4331(5) 0.6556(2) 0.0379(8) Uani 1 1 d . .
H1B H 0.352(5) 1.298(10) 0.896(4) 0.039(16) Uiso 1 1 d . .
H1A H 0.406(5) 1.070(8) 0.912(4) 0.051(16) Uiso 1 1 d . .
H1C H 0.388(5) 1.219(10) 0.999(4) 0.058(16) Uiso 1 1 d . .

loop_
_atom_site_aniso_label
_atom_site_aniso_U_11
_atom_site_aniso_U_22
_atom_site_aniso_U_33
_atom_site_aniso_U_23
_atom_site_aniso_U_13
_atom_site_aniso_U_12
Br1 0.02009(19) 0.0360(2) 0.0357(2) -0.0068(3) 0.00781(15) -0.0094(2)
C1 0.018(2) 0.014(2) 0.017(2) -0.0014(16) 0.0018(16) -0.0011(16)
C2 0.019(2) 0.017(2) 0.020(2) 0.0011(17) 0.0065(16) 0.0029(17)
C3 0.022(2) 0.021(3) 0.0237(19) -0.0007(18) 0.0101(15) -0.0017(18)
C4 0.016(2) 0.024(2) 0.024(2) -0.0080(18) 0.0061(17) -0.0047(18)
C5 0.020(2) 0.033(3) 0.019(2) 0.0040(19) -0.0018(18) -0.0025(19)
C6 0.023(2) 0.026(3) 0.022(2) 0.0053(16) 0.0022(17) -0.0033(16)
C7 0.0227(19) 0.029(2) 0.033(2) 0.015(3) 0.0078(16) 0.005(3)
N1 0.0176(19) 0.0168(18) 0.019(2) 0.0017(15) 0.0007(15) -0.0014(14)
C8 0.0168(18) 0.023(3) 0.0196(18) 0.0001(18) 0.0082(15) 0.0019(18)
O1 0.0190(13) 0.0252(19) 0.0180(13) 0.0019(11) 0.0000(11) 0.0014(11)
O2 0.0316(17) 0.0181(15) 0.0273(16) 0.0055(13) 0.0038(13) -0.0057(13)
C9 0.0140(19) 0.0165(19) 0.0171(19) -0.0023(15) 0.0055(15) 0.0006(15)
C10 0.0178(19) 0.023(3) 0.0191(18) -0.0028(16) 0.0081(14) -0.0040(16)
C11 0.016(2) 0.022(2) 0.0144(19) -0.0005(16) 0.0028(16) 0.0009(17)
C12 0.020(2) 0.020(2) 0.018(2) 0.0036(16) 0.0061(17) 0.0026(17)
C13 0.020(2) 0.015(2) 0.0192(19) -0.0008(15) 0.0088(16) -0.0011(15)
C14 0.018(2) 0.020(2) 0.0142(19) -0.0046(16) 0.0023(16) 0.0009(17)
N2 0.020(2) 0.042(2) 0.0161(19) -0.0062(18) 0.0031(16) -0.0083(18)
O3 0.046(2) 0.062(3) 0.0258(17) 0.0031(16) -0.0011(16) -0.036(2)
O4 0.0282(18) 0.0469(19) 0.0201(16) 0.0026(15) -0.0005(13) 0.0037(15)
N3 0.031(2) 0.0185(18) 0.026(2) -0.0028(16) 0.0148(17) -0.0059(17)
O5 0.0373(18) 0.0245(16) 0.0350(18) 0.0093(14) 0.0179(15) 0.0000(14)
O6 0.036(2) 0.0415(19) 0.0321(19) 0.0008(15) 0.0041(15) -0.0219(16)

loop_
_atom_type_symbol
_atom_type_description
_atom_type_scat_dispersion_real
_atom_type_scat_dispersion_imag
_atom_type_scat_source
C C 0.0033 0.0016 'International Tables Vol C Tables 4.2.6.8 and 6.1.1.4'
H H 0.0000 0.0000 'International Tables Vol C Tables 4.2.6.8 and 6.1.1.4'
N N 0.0061 0.0033 'International Tables Vol C Tables 4.2.6.8 and 6.1.1.4'
O O 0.0106 0.0060 'International Tables Vol C Tables 4.2.6.8 and 6.1.1.4'
Br Br -0.2901 2.4595 'International Tables Vol C Tables 4.2.6.8 and 6.1.1.4'

loop_
_geom_angle_atom_site_label_1
_geom_angle_atom_site_label_2
_geom_angle_atom_site_label_3
_geom_angle
C6 C1 C2 122.3(4)
C6 C1 N1 118.4(4)
C2 C1 N1 119.2(3)
C1 C2 C3 117.4(3)
C1 C2 C7 122.4(4)
C3 C2 C7 120.2(4)
C4 C3 C2 120.2(4)
C5 C4 C3 121.8(4)
C5 C4 Br1 119.0(3)
C3 C4 Br1 119.3(3)
C4 C5 C6 119.0(4)
C1 C6 C5 119.3(4)
O2 C8 O1 126.0(4)
O2 C8 C9 117.5(3)
O1 C8 C9 116.5(4)
C14 C9 C10 119.9(3)
C14 C9 C8 119.8(3)
C10 C9 C8 120.3(3)
C11 C10 C9 118.1(4)
C12 C11 C10 123.8(3)
C12 C11 N2 117.5(3)
C10 C11 N2 118.6(4)
C11 C12 C13 116.2(3)
C14 C13 C12 122.4(4)
C14 C13 N3 119.7(3)
C12 C13 N3 117.9(3)
C13 C14 C9 119.6(3)
O3 N2 O4 124.0(4)
O3 N2 C11 117.9(4)
O4 N2 C11 118.0(4)
O5 N3 O6 124.1(4)
O5 N3 C13 118.1(3)
O6 N3 C13 117.9(3)

loop_
_geom_bond_atom_site_label_1
_geom_bond_atom_site_label_2
_geom_bond_distance
Br1 C4 1.901(4)
C1 C6 1.381(5)
C1 C2 1.387(5)
C1 N1 1.464(5)
C2 C3 1.392(5)
C2 C7 1.507(5)
C3 C4 1.380(5)
C4 C5 1.366(6)
C5 C6 1.387(6)
C8 O2 1.249(5)
C8 O1 1.267(4)
C8 C9 1.515(5)
C9 C14 1.383(5)
C9 C10 1.390(5)
C10 C11 1.384(5)
C11 C12 1.370(5)
C11 N2 1.474(5)
C12 C13 1.386(5)
C13 C14 1.379(5)
C13 N3 1.464(5)
N2 O3 1.220(5)
N2 O4 1.228(5)
N3 O5 1.221(4)
N3 O6 1.227(4)

loop_
_geom_hbond_atom_site_label_D
_geom_hbond_atom_site_label_H
_geom_hbond_atom_site_label_A
_geom_hbond_distance_DH
_geom_hbond_distance_HA
_geom_hbond_distance_DA
_geom_hbond_angle_DHA
_geom_hbond_site_symmetry_A
C6 H6 O2 0.93 2.64 3.335(5) 132.3 1_565
N1 H1B O2 0.83(6) 1.92(6) 2.731(5) 169(4) 1_565
N1 H1A O1 0.97(5) 1.81(5) 2.766(5) 167(4) .
N1 H1C O1 0.91(5) 1.87(5) 2.744(4) 161(5) 2_657
